data_1517292
loop_
_publ_author_name
'Jennifer, Samson Jegan'
'Muthiah, Packianathan Thomas'

_publ_section_title
;
 Synthesis, crystal structures and supramolecular architectures of square
 pyramidal Cu(II) complexes containing aromatic chelating N,N'-donor
 ligands
;
_journal_issue 1
_journal_name_full 'Chemistry Central Journal'
_journal_page_first 42
_journal_paper_doi 10.1186/1752-153X-8-42
_journal_volume 8
_journal_year 2014
_chemical_formula_moiety 'C20 H14 Cl2 Cu  N2 O5 S2 '
_chemical_formula_sum 'C20 H14 Cl2 Cu N2 O5 S2'
_chemical_formula_weight 560.92
_chemical_name_systematic
; 
 ? 
;
_space_group_IT_number 15
_symmetry_cell_setting monoclinic
_symmetry_space_group_name_Hall '-C 2yc'
_symmetry_space_group_name_H-M 'C 1 2/c 1'
_atom_sites_solution_hydrogens geom
_atom_sites_solution_primary direct
_atom_sites_solution_secondary difmap
_audit_creation_method SHELXL-97
_cell_angle_alpha 90.00
_cell_angle_beta 99.9940(10)
_cell_angle_gamma 90.00
_cell_formula_units_Z 8
_cell_length_a 23.8658(4)
_cell_length_b 16.6525(4)
_cell_length_c 11.3381(2)
_cell_measurement_reflns_used 9942
_cell_measurement_temperature 296(2)
_cell_measurement_theta_max 27.77
_cell_measurement_theta_min 2.24
_cell_volume 4437.67(15)
_computing_cell_refinement 'SAINT (Bruker, 2008)'
_computing_data_collection 'APEX2 (Bruker, 2008)'
_computing_data_reduction 'SAINT (Bruker, 2008)'
_computing_molecular_graphics 'PLATON (Spek, 2003)'
_computing_publication_material 'PLATON (Spek, 2003)'
_computing_structure_refinement 'SHELXL-97 (Sheldrick, 1997)'
_computing_structure_solution 'SHELXS-97 (Sheldrick, 1990)'
_diffrn_ambient_temperature 296(2)
_diffrn_measured_fraction_theta_full 0.996
_diffrn_measured_fraction_theta_max 0.996
_diffrn_measurement_device_type 'Bruker SMART APEXII CCD area-detector'
_diffrn_measurement_method '\f and \w scans'
_diffrn_radiation_monochromator graphite
_diffrn_radiation_source 'fine-focus sealed tube'
_diffrn_radiation_type MoK\a
_diffrn_radiation_wavelength 0.71073
_diffrn_reflns_av_R_equivalents 0.0378
_diffrn_reflns_av_sigmaI/netI 0.0239
_diffrn_reflns_limit_h_max 35
_diffrn_reflns_limit_h_min -34
_diffrn_reflns_limit_k_max 24
_diffrn_reflns_limit_k_min -24
_diffrn_reflns_limit_l_max 16
_diffrn_reflns_limit_l_min -16
_diffrn_reflns_number 53692
_diffrn_reflns_theta_full 31.49
_diffrn_reflns_theta_max 31.49
_diffrn_reflns_theta_min 1.50
_exptl_absorpt_coefficient_mu 1.449
_exptl_absorpt_correction_T_max 0.9639
_exptl_absorpt_correction_T_min 0.8864
_exptl_absorpt_correction_type multi-scan
_exptl_absorpt_process_details '(SADABS; Bruker, 2008)'
_exptl_crystal_colour green
_exptl_crystal_density_diffrn 1.679
_exptl_crystal_density_method 'not measured'
_exptl_crystal_description PLATE
_exptl_crystal_F_000 2264.0
_exptl_crystal_size_max 0.10
_exptl_crystal_size_mid 0.10
_exptl_crystal_size_min 0.03
_refine_diff_density_max 0.383
_refine_diff_density_min -0.325
_refine_diff_density_rms 0.054
_refine_ls_extinction_method none
_refine_ls_goodness_of_fit_ref 1.003
_refine_ls_hydrogen_treatment mixed
_refine_ls_matrix_type full
_refine_ls_number_parameters 297
_refine_ls_number_reflns 7358
_refine_ls_number_restraints 0
_refine_ls_restrained_S_all 1.003
_refine_ls_R_factor_all 0.0567
_refine_ls_R_factor_gt 0.0335
_refine_ls_shift/su_max 0.001
_refine_ls_shift/su_mean 0.000
_refine_ls_structure_factor_coef Fsqd
_refine_ls_weighting_details 'calc w=1/[\s^2^(Fo^2^)+(0.0406P)^2^+2.7952P] where P=(Fo^2^+2Fc^2^)/3'
_refine_ls_weighting_scheme calc
_refine_ls_wR_factor_gt 0.0807
_refine_ls_wR_factor_ref 0.0919
_reflns_number_gt 5258
_reflns_number_total 7358
_reflns_threshold_expression >2sigma(I)
_cod_data_source_file 2000794408128511_add1.cif
_cod_data_source_block shelxl
_cod_depositor_comments
;
The following automatic conversions were performed:

'_symmetry_cell_setting' value 'Monoclinic' changed to 'monoclinic'
according to
/usr/data/users/saulius/crontab/automatic-downloads/current/BMC/lib/dictionaries/cif_core.dic
dictionary named 'cif_core.dic' version 2.4.2 from 2011-04-26.

Automatic conversion script
Id: cif_fix_values 2281 2013-09-26 08:29:07Z andrius 
;
_cod_original_sg_symbol_H-M 'C2/c  '
_cod_original_formula_sum 'C20 H14 Cl2 Cu  N2 O5 S2 '
_cod_database_code 1517292

loop_
_symmetry_equiv_pos_as_xyz
'x, y, z'
'-x, y, -z+1/2'
'x+1/2, y+1/2, z'
'-x+1/2, y+1/2, -z+1/2'
'-x, -y, -z'
'x, -y, z-1/2'
'-x+1/2, -y+1/2, -z'
'x+1/2, -y+1/2, z-1/2'

loop_
_atom_site_label
_atom_site_type_symbol
_atom_site_fract_x
_atom_site_fract_y
_atom_site_fract_z
_atom_site_U_iso_or_equiv
_atom_site_adp_type
_atom_site_occupancy
_atom_site_symmetry_multiplicity
_atom_site_calc_flag
_atom_site_refinement_flags
Cu01 Cu 0.184835(9) 0.052160(11) 0.530553(18) 0.03757(7) Uani 1 1 d .
Cl1 Cl 0.51436(2) -0.12239(4) 0.41679(5) 0.06745(16) Uani 1 1 d .
S1 S 0.41101(2) -0.09458(3) 0.52494(4) 0.04943(12) Uani 1 1 d .
S2 S 0.07165(2) -0.06124(4) 0.18261(6) 0.06358(15) Uani 1 1 d .
Cl2 Cl 0.00939(3) -0.12754(7) -0.04567(7) 0.1148(3) Uani 1 1 d .
O2 O 0.30440(6) -0.06032(8) 0.60561(13) 0.0526(3) Uani 1 1 d .
O3 O 0.27259(5) 0.03602(7) 0.47260(12) 0.0453(3) Uani 1 1 d .
O1W O 0.20267(7) -0.03606(8) 0.64707(12) 0.0455(3) Uani 1 1 d .
O5 O 0.14201(7) -0.13521(8) 0.50111(14) 0.0631(4) Uani 1 1 d .
O4 O 0.13881(6) -0.01478(7) 0.41110(12) 0.0504(3) Uani 1 1 d .
N1 N 0.21128(6) 0.13554(8) 0.65428(12) 0.0360(3) Uani 1 1 d .
C16 C 0.17356(7) 0.22045(9) 0.49139(15) 0.0368(3) Uani 1 1 d .
C14 C 0.21939(8) 0.27627(10) 0.69287(17) 0.0467(4) Uani 1 1 d .
H14 H 0.2134 0.3288 0.6658 0.056 Uiso 1 1 calc R
C5 C 0.45142(8) -0.07258(12) 0.41798(17) 0.0457(4) Uani 1 1 d .
N2 N 0.16088(6) 0.15040(8) 0.43350(13) 0.0379(3) Uani 1 1 d .
C2 C 0.36046(7) -0.02482(10) 0.46463(15) 0.0394(3) Uani 1 1 d .
C3 C 0.37539(8) 0.01130(11) 0.36730(16) 0.0463(4) Uani 1 1 d .
H3 H 0.3532 0.0502 0.3226 0.056 Uiso 1 1 calc R
C4 C 0.42794(9) -0.01593(12) 0.34040(17) 0.0503(4) Uani 1 1 d .
H4 H 0.4442 0.0030 0.2769 0.060 Uiso 1 1 calc R
C11 C 0.23638(8) 0.12124(10) 0.76689(16) 0.0433(4) Uani 1 1 d .
H11 H 0.2422 0.0683 0.7921 0.052 Uiso 1 1 calc R
C7 C 0.09646(8) -0.12345(12) 0.30121(19) 0.0504(4) Uani 1 1 d .
C15 C 0.20258(7) 0.21233(9) 0.61718(15) 0.0362(3) Uani 1 1 d .
C1 C 0.30841(7) -0.01489(10) 0.51876(15) 0.0392(3) Uani 1 1 d .
C6 C 0.12819(8) -0.09008(11) 0.41456(18) 0.0469(4) Uani 1 1 d .
C17 C 0.15994(8) 0.29363(10) 0.43462(17) 0.0467(4) Uani 1 1 d .
H17 H 0.1691 0.3417 0.4752 0.056 Uiso 1 1 calc R
C8 C 0.08496(11) -0.20154(15) 0.2732(2) 0.0731(7) Uani 1 1 d .
H8 H 0.0957 -0.2437 0.3261 0.088 Uiso 1 1 calc R
C19 C 0.11985(9) 0.22205(12) 0.25787(18) 0.0535(5) Uani 1 1 d .
H19 H 0.1017 0.2213 0.1784 0.064 Uiso 1 1 calc R
C12 C 0.25400(9) 0.18240(12) 0.84761(17) 0.0494(4) Uani 1 1 d .
H12 H 0.2714 0.1710 0.9257 0.059 Uiso 1 1 calc R
C20 C 0.13451(8) 0.15123(11) 0.31886(17) 0.0473(4) Uani 1 1 d .
H20 H 0.1259 0.1027 0.2793 0.057 Uiso 1 1 calc R
C13 C 0.24513(9) 0.26087(11) 0.80902(18) 0.0526(5) Uani 1 1 d .
H13 H 0.2565 0.3031 0.8613 0.063 Uiso 1 1 calc R
C18 C 0.13257(9) 0.29371(12) 0.31663(19) 0.0537(5) Uani 1 1 d .
H18 H 0.1228 0.3420 0.2772 0.064 Uiso 1 1 calc R
C9 C 0.05504(12) -0.2121(2) 0.1559(3) 0.0875(9) Uani 1 1 d .
H9 H 0.0436 -0.2618 0.1226 0.105 Uiso 1 1 calc R
C10 C 0.04498(10) -0.1423(2) 0.0979(2) 0.0750(8) Uani 1 1 d .
H1W H 0.1842(10) -0.0717(15) 0.615(2) 0.062(7) Uiso 1 1 d .
H2W H 0.2389(12) -0.0459(14) 0.640(2) 0.073(8) Uiso 1 1 d .

loop_
_atom_site_aniso_label
_atom_site_aniso_U_11
_atom_site_aniso_U_22
_atom_site_aniso_U_33
_atom_site_aniso_U_23
_atom_site_aniso_U_13
_atom_site_aniso_U_12
Cu01 0.04784(12) 0.02655(10) 0.03897(11) 0.00029(7) 0.00935(8) 0.00065(8)
Cl1 0.0564(3) 0.0764(4) 0.0711(4) 0.0063(3) 0.0156(3) 0.0242(3)
S1 0.0523(3) 0.0480(3) 0.0482(3) 0.01044(19) 0.0092(2) 0.0100(2)
S2 0.0512(3) 0.0739(4) 0.0628(3) -0.0109(3) 0.0022(2) 0.0003(3)
Cl2 0.0702(4) 0.1896(10) 0.0768(5) -0.0376(6) -0.0089(4) -0.0116(5)
O2 0.0524(8) 0.0552(8) 0.0506(8) 0.0121(6) 0.0102(6) 0.0050(6)
O3 0.0478(7) 0.0394(6) 0.0499(7) 0.0033(5) 0.0120(6) 0.0067(5)
O1W 0.0570(8) 0.0329(6) 0.0480(7) 0.0037(5) 0.0132(6) 0.0001(6)
O5 0.0828(11) 0.0433(7) 0.0614(9) 0.0053(6) 0.0072(8) -0.0177(7)
O4 0.0628(8) 0.0359(6) 0.0502(7) -0.0031(5) 0.0028(6) -0.0061(6)
N1 0.0416(7) 0.0291(6) 0.0389(7) 0.0009(5) 0.0112(6) 0.0016(5)
C16 0.0379(8) 0.0316(7) 0.0427(9) 0.0026(6) 0.0122(7) 0.0041(6)
C14 0.0568(11) 0.0308(8) 0.0528(11) -0.0038(7) 0.0106(9) 0.0018(7)
C5 0.0446(9) 0.0472(9) 0.0447(10) -0.0042(7) 0.0061(8) 0.0056(7)
N2 0.0427(7) 0.0325(7) 0.0392(7) 0.0008(5) 0.0097(6) 0.0021(5)
C2 0.0415(9) 0.0349(8) 0.0396(9) -0.0022(6) 0.0012(7) 0.0023(7)
C3 0.0536(10) 0.0417(9) 0.0427(9) 0.0036(7) 0.0054(8) 0.0083(8)
C4 0.0556(11) 0.0517(11) 0.0459(10) 0.0034(8) 0.0152(9) 0.0048(9)
C11 0.0532(10) 0.0354(8) 0.0410(9) 0.0027(7) 0.0080(8) 0.0004(7)
C7 0.0458(10) 0.0500(10) 0.0576(11) -0.0102(9) 0.0148(8) -0.0111(8)
C15 0.0382(8) 0.0291(7) 0.0432(9) 0.0000(6) 0.0125(7) 0.0036(6)
C1 0.0442(9) 0.0324(8) 0.0400(9) -0.0068(6) 0.0044(7) -0.0030(6)
C6 0.0457(9) 0.0422(9) 0.0556(11) -0.0055(8) 0.0163(8) -0.0073(7)
C17 0.0556(11) 0.0328(8) 0.0530(11) 0.0047(7) 0.0133(8) 0.0078(7)
C8 0.0844(17) 0.0608(14) 0.0764(16) -0.0170(12) 0.0203(13) -0.0287(13)
C19 0.0567(11) 0.0561(12) 0.0458(10) 0.0086(8) 0.0040(9) 0.0073(9)
C12 0.0614(11) 0.0465(10) 0.0388(9) -0.0010(7) 0.0045(8) -0.0016(8)
C20 0.0552(11) 0.0446(10) 0.0421(10) 0.0002(7) 0.0087(8) 0.0011(8)
C13 0.0652(12) 0.0406(9) 0.0510(11) -0.0114(8) 0.0072(9) -0.0048(9)
C18 0.0600(12) 0.0437(10) 0.0571(12) 0.0154(8) 0.0100(9) 0.0136(9)
C9 0.090(2) 0.088(2) 0.086(2) -0.0373(16) 0.0197(16) -0.0410(16)
C10 0.0468(12) 0.114(2) 0.0649(15) -0.0327(15) 0.0109(10) -0.0201(13)

loop_
_atom_type_symbol
_atom_type_description
_atom_type_scat_dispersion_real
_atom_type_scat_dispersion_imag
_atom_type_scat_source
C C 0.0033 0.0016 'International Tables Vol C Tables 4.2.6.8 and 6.1.1.4'
H H 0.0000 0.0000 'International Tables Vol C Tables 4.2.6.8 and 6.1.1.4'
N N 0.0061 0.0033 'International Tables Vol C Tables 4.2.6.8 and 6.1.1.4'
O O 0.0106 0.0060 'International Tables Vol C Tables 4.2.6.8 and 6.1.1.4'
S S 0.1246 0.1234 'International Tables Vol C Tables 4.2.6.8 and 6.1.1.4'
Cl Cl 0.1484 0.1585 'International Tables Vol C Tables 4.2.6.8 and 6.1.1.4'
Cu Cu 0.3201 1.2651 'International Tables Vol C Tables 4.2.6.8 and 6.1.1.4'

loop_
_geom_angle_atom_site_label_1
_geom_angle_atom_site_label_2
_geom_angle_atom_site_label_3
_geom_angle
O4 Cu01 O1W 94.00(6)
O4 Cu01 N1 164.00(6)
O1W Cu01 N1 92.42(6)
O4 Cu01 N2 90.73(6)
O1W Cu01 N2 170.49(6)
N1 Cu01 N2 80.97(6)
O4 Cu01 O3 99.52(5)
O1W Cu01 O3 90.17(5)
N1 Cu01 O3 95.10(5)
N2 Cu01 O3 97.19(5)
C5 S1 C2 90.93(9)
C10 S2 C7 90.44(13)
C1 O3 Cu01 123.04(11)
Cu01 O1W H1W 102.1(18)
Cu01 O1W H2W 100.1(16)
H1W O1W H2W 107(2)
C6 O4 Cu01 129.18(13)
C11 N1 C15 119.09(14)
C11 N1 Cu01 125.66(11)
C15 N1 Cu01 115.26(11)
N2 C16 C17 121.25(16)
N2 C16 C15 114.74(13)
C17 C16 C15 124.01(15)
C13 C14 C15 118.90(16)
C13 C14 H14 120.6
C15 C14 H14 120.6
C4 C5 S1 113.01(14)
C4 C5 Cl1 126.84(16)
S1 C5 Cl1 120.15(11)
C20 N2 C16 119.40(14)
C20 N2 Cu01 125.65(12)
C16 N2 Cu01 114.95(11)
C3 C2 C1 129.93(16)
C3 C2 S1 110.85(13)
C1 C2 S1 119.16(13)
C2 C3 C4 113.60(17)
C2 C3 H3 123.2
C4 C3 H3 123.2
C5 C4 C3 111.60(17)
C5 C4 H4 124.2
C3 C4 H4 124.2
N1 C11 C12 122.38(16)
N1 C11 H11 118.8
C12 C11 H11 118.8
C8 C7 C6 127.9(2)
C8 C7 S2 111.52(18)
C6 C7 S2 120.48(14)
N1 C15 C14 121.56(16)
N1 C15 C16 114.06(14)
C14 C15 C16 124.38(15)
O3 C1 O2 126.50(17)
O3 C1 C2 117.48(16)
O2 C1 C2 116.00(15)
O5 C6 O4 126.38(18)
O5 C6 C7 119.14(17)
O4 C6 C7 114.48(18)
C18 C17 C16 118.81(17)
C18 C17 H17 120.6
C16 C17 H17 120.6
C7 C8 C9 113.0(3)
C7 C8 H8 123.5
C9 C8 H8 123.5
C18 C19 C20 118.89(19)
C18 C19 H19 120.6
C20 C19 H19 120.6
C13 C12 C11 118.27(18)
C13 C12 H12 120.9
C11 C12 H12 120.9
N2 C20 C19 121.95(18)
N2 C20 H20 119.0
C19 C20 H20 119.0
C14 C13 C12 119.81(17)
C14 C13 H13 120.1
C12 C13 H13 120.1
C19 C18 C17 119.69(17)
C19 C18 H18 120.2
C17 C18 H18 120.2
C10 C9 C8 112.0(2)
C10 C9 H9 124.0
C8 C9 H9 124.0
C9 C10 S2 113.1(2)
C9 C10 Cl2 127.4(2)
S2 C10 Cl2 119.5(2)

loop_
_geom_bond_atom_site_label_1
_geom_bond_atom_site_label_2
_geom_bond_distance
Cu01 O4 1.9409(13)
Cu01 O1W 1.9722(13)
Cu01 N1 1.9967(14)
Cu01 N2 1.9989(14)
Cu01 O3 2.3168(13)
Cl1 C5 1.7179(19)
S1 C5 1.715(2)
S1 C2 1.7281(17)
S2 C10 1.714(3)
S2 C7 1.719(2)
Cl2 C10 1.718(3)
O2 C1 1.259(2)
O3 C1 1.252(2)
O1W H1W 0.79(2)
O1W H2W 0.90(3)
O5 C6 1.235(2)
O4 C6 1.281(2)
N1 C11 1.334(2)
N1 C15 1.3509(19)
C16 N2 1.347(2)
C16 C17 1.390(2)
C16 C15 1.480(2)
C14 C13 1.377(3)
C14 C15 1.383(2)
C14 H14 0.9300
C5 C4 1.344(3)
N2 C20 1.342(2)
C2 C3 1.358(2)
C2 C1 1.487(2)
C3 C4 1.416(3)
C3 H3 0.9300
C4 H4 0.9300
C11 C12 1.385(3)
C11 H11 0.9300
C7 C8 1.355(3)
C7 C6 1.482(3)
C17 C18 1.383(3)
C17 H17 0.9300
C8 C9 1.408(4)
C8 H8 0.9300
C19 C18 1.375(3)
C19 C20 1.381(3)
C19 H19 0.9300
C12 C13 1.383(3)
C12 H12 0.9300
C20 H20 0.9300
C13 H13 0.9300
C18 H18 0.9300
C9 C10 1.337(4)
C9 H9 0.9300
